data_7007566
loop_
_publ_author_name
'Hebden, Travis J.'
'Brennessel, William W.'
'Flaschenriem, Christine J.'
'Holland, Patrick L.'

_publ_section_title
;
 A dinucleating ligand related to the beta-diketiminates.
;
_journal_issue 32
_journal_name_full 'Dalton transactions (Cambridge, England : 2003)'
_journal_page_first 3855
_journal_page_last 3857
_journal_paper_doi 10.1039/b607440e
_journal_year 2006
_chemical_formula_moiety 'C48 H69 K N4 O, 0.5(C7 H8)'
_chemical_formula_sum 'C51.5 H73 K N4 O'
_chemical_formula_weight 803.24
_chemical_name_common holph19
_chemical_name_systematic
;
?
;
_space_group_IT_number 14
_symmetry_cell_setting monoclinic
_symmetry_space_group_name_Hall '-P 2yn'
_symmetry_space_group_name_H-M 'P 1 21/n 1'
_atom_sites_solution_hydrogens geom
_atom_sites_solution_primary direct
_atom_sites_solution_secondary difmap
_audit_creation_method SHELXL-97
_cell_angle_alpha 90.00
_cell_angle_beta 99.512(2)
_cell_angle_gamma 90.00
_cell_formula_units_Z 4
_cell_length_a 9.4799(11)
_cell_length_b 32.013(4)
_cell_length_c 15.8987(18)
_cell_measurement_reflns_used 3458
_cell_measurement_temperature 100.0(1)
_cell_measurement_theta_max 29.09
_cell_measurement_theta_min 2.27
_cell_volume 4758.6(10)
_computing_cell_refinement 'SAINT, Bruker'
_computing_data_collection 'APEX2, Bruker'
_computing_data_reduction 'SAINT, Bruker'
_computing_molecular_graphics 'SHELXTL, Bruker'
_computing_publication_material 'Bruker SHELXTL'
_computing_structure_refinement 'SHELXL-97 (Sheldrick, 1997)'
_computing_structure_solution 'SIR97, CNR-IC'
_diffrn_ambient_temperature 100.0(1)
_diffrn_measured_fraction_theta_full 0.991
_diffrn_measured_fraction_theta_max 0.991
_diffrn_measurement_device_type 'Bruker SMART APEX II CCD Platform'
_diffrn_measurement_method 'area detector, \w scans per \f'
_diffrn_radiation_monochromator graphite
_diffrn_radiation_source 'fine-focus sealed tube'
_diffrn_radiation_type MoK\a
_diffrn_radiation_wavelength 0.71073
_diffrn_reflns_av_R_equivalents 0.0429
_diffrn_reflns_av_sigmaI/netI 0.0460
_diffrn_reflns_limit_h_max 13
_diffrn_reflns_limit_h_min -13
_diffrn_reflns_limit_k_max 44
_diffrn_reflns_limit_k_min -42
_diffrn_reflns_limit_l_max 22
_diffrn_reflns_limit_l_min -22
_diffrn_reflns_number 55151
_diffrn_reflns_theta_full 30.03
_diffrn_reflns_theta_max 30.03
_diffrn_reflns_theta_min 1.82
_exptl_absorpt_coefficient_mu 0.151
_exptl_absorpt_correction_T_max 0.9762
_exptl_absorpt_correction_T_min 0.9532
_exptl_absorpt_correction_type multi-scan
_exptl_absorpt_process_details 'SADABS, R. Blessing, 1995'
_exptl_crystal_colour red
_exptl_crystal_density_diffrn 1.121
_exptl_crystal_density_method 'not measured'
_exptl_crystal_description block
_exptl_crystal_F_000 1748
_exptl_crystal_size_max 0.32
_exptl_crystal_size_mid 0.28
_exptl_crystal_size_min 0.16
_refine_diff_density_max 1.037
_refine_diff_density_min -0.585
_refine_diff_density_rms 0.059
_refine_ls_extinction_method none
_refine_ls_goodness_of_fit_ref 1.051
_refine_ls_hydrogen_treatment constr
_refine_ls_matrix_type full
_refine_ls_number_parameters 581
_refine_ls_number_reflns 13796
_refine_ls_number_restraints 32
_refine_ls_restrained_S_all 1.051
_refine_ls_R_factor_all 0.0966
_refine_ls_R_factor_gt 0.0624
_refine_ls_shift/su_max 0.001
_refine_ls_shift/su_mean 0.000
_refine_ls_structure_factor_coef Fsqd
_refine_ls_weighting_details 'calc w=1/[\s^2^(Fo^2^)+(0.0828P)^2^+2.1380P] where P=(Fo^2^+2Fc^2^)/3'
_refine_ls_weighting_scheme calc
_refine_ls_wR_factor_gt 0.1609
_refine_ls_wR_factor_ref 0.1784
_reflns_number_gt 9393
_reflns_number_total 13796
_reflns_threshold_expression >2sigma(I)
_cod_data_source_file b607440e.txt
_cod_data_source_block 3
_cod_original_cell_volume 4758.6(9)
_cod_original_formula_sum 'C51.50 H73 K N4 O'
_cod_database_code 7007566

loop_
_symmetry_equiv_pos_as_xyz
'x, y, z'
'-x+1/2, y+1/2, -z+1/2'
'-x, -y, -z'
'x-1/2, -y-1/2, z-1/2'

loop_
_atom_site_label
_atom_site_type_symbol
_atom_site_fract_x
_atom_site_fract_y
_atom_site_fract_z
_atom_site_U_iso_or_equiv
_atom_site_adp_type
_atom_site_occupancy
_atom_site_symmetry_multiplicity
_atom_site_calc_flag
_atom_site_refinement_flags
_atom_site_disorder_assembly
_atom_site_disorder_group
K1 K 0.95981(4) 0.228630(12) 0.13881(3) 0.02997(11) Uani 1 1 d D . .
N2 N 0.77963(16) 0.16332(5) 0.12932(9) 0.0247(3) Uani 1 1 d . A .
N3 N 0.73138(15) 0.18331(4) 0.05407(9) 0.0238(3) Uani 1 1 d . A .
N4 N 0.55978(15) 0.22398(4) -0.21505(9) 0.0231(3) Uani 1 1 d . . .
C1 C 0.7276(2) 0.09986(6) 0.30533(11) 0.0285(4) Uani 1 1 d D . .
C2 C 0.8067(2) 0.10703(6) 0.23018(11) 0.0291(4) Uani 1 1 d . A .
H2A H 0.8912 0.1245 0.2513 0.035 Uiso 1 1 calc R . .
H2B H 0.8433 0.0796 0.2151 0.035 Uiso 1 1 calc R . .
C3 C 0.73200(19) 0.12670(5) 0.14821(10) 0.0252(3) Uani 1 1 d . . .
C4 C 0.6226(2) 0.10541(5) 0.09091(11) 0.0264(4) Uani 1 1 d . A .
C5 C 0.5662(2) 0.06654(6) 0.11172(12) 0.0349(4) Uani 1 1 d . . .
H5A H 0.6024 0.0536 0.1647 0.042 Uiso 1 1 calc R A .
C6 C 0.4598(2) 0.04726(6) 0.05617(13) 0.0378(5) Uani 1 1 d . A .
H6A H 0.4208 0.0215 0.0712 0.045 Uiso 1 1 calc R . .
C7 C 0.4092(2) 0.06570(6) -0.02245(12) 0.0354(4) Uani 1 1 d . . .
H7A H 0.3359 0.0523 -0.0611 0.042 Uiso 1 1 calc R A .
C8 C 0.4647(2) 0.10322(5) -0.04462(11) 0.0292(4) Uani 1 1 d . A .
H8A H 0.4303 0.1150 -0.0990 0.035 Uiso 1 1 calc R . .
C9 C 0.57138(18) 0.12445(5) 0.01177(10) 0.0229(3) Uani 1 1 d . . .
C10 C 0.63234(17) 0.16538(5) -0.00688(10) 0.0216(3) Uani 1 1 d . A .
C11 C 0.58551(19) 0.18326(5) -0.08734(11) 0.0239(3) Uani 1 1 d . . .
H11A H 0.5185 0.1656 -0.1213 0.029 Uiso 1 1 calc R A .
C12 C 0.60959(17) 0.22047(5) -0.13293(10) 0.0215(3) Uani 1 1 d . A .
C13 C 0.6459(2) 0.13598(6) 0.33860(12) 0.0337(4) Uani 1 1 d . A .
C14 C 0.5192(2) 0.14954(7) 0.27204(14) 0.0392(5) Uani 1 1 d . . .
H14A H 0.4567 0.1255 0.2556 0.059 Uiso 1 1 calc R A .
H14B H 0.5542 0.1604 0.2217 0.059 Uiso 1 1 calc R . .
H14C H 0.4654 0.1714 0.2961 0.059 Uiso 1 1 calc R . .
C15 C 0.5876(3) 0.12271(8) 0.41903(14) 0.0459(5) Uani 1 1 d . . .
H15A H 0.5190 0.0999 0.4050 0.069 Uiso 1 1 calc R A .
H15B H 0.5397 0.1465 0.4410 0.069 Uiso 1 1 calc R . .
H15C H 0.6667 0.1133 0.4625 0.069 Uiso 1 1 calc R . .
C16 C 0.7496(3) 0.17282(7) 0.36092(14) 0.0434(5) Uani 1 1 d . . .
H16A H 0.8316 0.1637 0.4027 0.065 Uiso 1 1 calc R A .
H16B H 0.7002 0.1956 0.3851 0.065 Uiso 1 1 calc R . .
H16C H 0.7830 0.1826 0.3092 0.065 Uiso 1 1 calc R . .
C17 C 0.69134(18) 0.25911(5) -0.09360(11) 0.0237(3) Uani 1 1 d . . .
C18 C 0.6339(2) 0.27290(6) -0.01361(12) 0.0299(4) Uani 1 1 d . A .
H18A H 0.6410 0.2497 0.0270 0.045 Uiso 1 1 calc R . .
H18B H 0.5336 0.2813 -0.0292 0.045 Uiso 1 1 calc R . .
H18C H 0.6903 0.2966 0.0126 0.045 Uiso 1 1 calc R . .
C19 C 0.85110(19) 0.24765(6) -0.07370(13) 0.0330(4) Uani 1 1 d . A .
H19A H 0.8872 0.2427 -0.1271 0.049 Uiso 1 1 calc R . .
H19B H 0.8632 0.2223 -0.0387 0.049 Uiso 1 1 calc R . .
H19C H 0.9045 0.2707 -0.0426 0.049 Uiso 1 1 calc R . .
C20 C 0.6755(2) 0.29610(6) -0.15594(13) 0.0321(4) Uani 1 1 d . A .
H20A H 0.7163 0.2886 -0.2067 0.048 Uiso 1 1 calc R . .
H20B H 0.7261 0.3204 -0.1282 0.048 Uiso 1 1 calc R . .
H20C H 0.5739 0.3029 -0.1728 0.048 Uiso 1 1 calc R . .
N1 N 0.7296(9) 0.06708(15) 0.3518(5) 0.0239(9) Uani 0.651(2) 1 d PD A 1
C21 C 0.8079(7) 0.0320(2) 0.3318(5) 0.0280(10) Uani 0.651(2) 1 d PD A 1
C22 C 0.9587(4) 0.03125(12) 0.3501(3) 0.0345(8) Uani 0.651(2) 1 d PD A 1
C23 C 1.0243(5) -0.00594(14) 0.3322(4) 0.0517(12) Uani 0.651(2) 1 d PD A 1
H23A H 1.1258 -0.0076 0.3427 0.062 Uiso 0.651(2) 1 calc PR A 1
C24 C 0.9460(7) -0.04055(16) 0.2995(5) 0.0599(17) Uani 0.651(2) 1 d PD A 1
H24A H 0.9942 -0.0654 0.2878 0.072 Uiso 0.651(2) 1 calc PR A 1
C25 C 0.7985(7) -0.0392(2) 0.2838(8) 0.0482(15) Uani 0.651(2) 1 d PD A 1
H25A H 0.7464 -0.0630 0.2604 0.058 Uiso 0.651(2) 1 calc PR A 1
C26 C 0.7250(10) -0.0035(4) 0.3016(17) 0.0323(12) Uani 0.651(2) 1 d PD A 1
C27 C 1.0408(3) 0.06812(11) 0.3940(2) 0.0384(7) Uani 0.651(2) 1 d PD A 1
H27A H 0.9965 0.0941 0.3662 0.046 Uiso 0.651(2) 1 calc PR A 1
C28 C 1.0238(4) 0.06986(14) 0.4879(2) 0.0525(8) Uani 0.651(2) 1 d PD A 1
H28A H 0.9221 0.0683 0.4925 0.079 Uiso 0.651(2) 1 calc PR A 1
H28B H 1.0637 0.0961 0.5130 0.079 Uiso 0.651(2) 1 calc PR A 1
H28C H 1.0747 0.0463 0.5185 0.079 Uiso 0.651(2) 1 calc PR A 1
C29 C 1.2003(4) 0.06902(14) 0.3865(3) 0.0552(9) Uani 0.651(2) 1 d PD A 1
H29A H 1.2111 0.0644 0.3270 0.083 Uiso 0.651(2) 1 calc PR A 1
H29B H 1.2507 0.0470 0.4223 0.083 Uiso 0.651(2) 1 calc PR A 1
H29C H 1.2408 0.0963 0.4055 0.083 Uiso 0.651(2) 1 calc PR A 1
C30 C 0.5637(12) -0.0021(6) 0.2966(15) 0.0287(16) Uani 0.651(2) 1 d PD A 1
H30A H 0.5299 0.0268 0.2796 0.034 Uiso 0.651(2) 1 calc PR A 1
C31 C 0.534(5) -0.0106(15) 0.3870(15) 0.0340(13) Uani 0.651(2) 1 d PD A 1
H31A H 0.5822 0.0107 0.4260 0.051 Uiso 0.651(2) 1 calc PR A 1
H31B H 0.5712 -0.0383 0.4056 0.051 Uiso 0.651(2) 1 calc PR A 1
H31C H 0.4312 -0.0096 0.3872 0.051 Uiso 0.651(2) 1 calc PR A 1
C32 C 0.480(3) -0.0331(9) 0.2346(15) 0.048(2) Uani 0.651(2) 1 d PD A 1
H32A H 0.5123 -0.0312 0.1793 0.073 Uiso 0.651(2) 1 calc PR A 1
H32B H 0.3778 -0.0265 0.2276 0.073 Uiso 0.651(2) 1 calc PR A 1
H32C H 0.4964 -0.0615 0.2572 0.073 Uiso 0.651(2) 1 calc PR A 1
N1' N 0.7495(19) 0.0632(3) 0.3403(10) 0.0239(9) Uani 0.349(2) 1 d PD A 5
C21' C 0.8081(13) 0.0245(5) 0.3165(12) 0.0280(10) Uani 0.349(2) 1 d PD A 5
C22' C 0.9580(8) 0.0180(2) 0.3241(5) 0.0345(8) Uani 0.349(2) 1 d PD A 5
C23' C 1.0050(11) -0.0211(3) 0.2995(7) 0.0517(12) Uani 0.349(2) 1 d PD A 5
H23B H 1.1047 -0.0258 0.3028 0.062 Uiso 0.349(2) 1 calc PR A 5
C24' C 0.9128(14) -0.0525(4) 0.2712(10) 0.0599(17) Uani 0.349(2) 1 d PD A 5
H24B H 0.9482 -0.0779 0.2519 0.072 Uiso 0.349(2) 1 calc PR A 5
C25' C 0.7682(16) -0.0477(5) 0.2704(17) 0.0482(15) Uani 0.349(2) 1 d PD A 5
H25B H 0.7048 -0.0703 0.2542 0.058 Uiso 0.349(2) 1 calc PR A 5
C26' C 0.7151(19) -0.0094(7) 0.293(3) 0.0323(12) Uani 0.349(2) 1 d PD A 5
C27' C 1.0635(6) 0.0517(2) 0.3605(4) 0.0384(7) Uani 0.349(2) 1 d PD A 5
H27B H 1.0093 0.0781 0.3661 0.046 Uiso 0.349(2) 1 calc PR A 5
C28' C 1.1384(7) 0.0385(3) 0.4490(4) 0.0525(8) Uani 0.349(2) 1 d PD A 5
H28D H 1.0689 0.0380 0.4883 0.079 Uiso 0.349(2) 1 calc PR A 5
H28E H 1.2145 0.0585 0.4696 0.079 Uiso 0.349(2) 1 calc PR A 5
H28F H 1.1798 0.0106 0.4458 0.079 Uiso 0.349(2) 1 calc PR A 5
C29' C 1.1756(7) 0.0603(3) 0.3025(5) 0.0552(9) Uani 0.349(2) 1 d PD A 5
H29D H 1.2393 0.0829 0.3271 0.083 Uiso 0.349(2) 1 calc PR A 5
H29E H 1.1270 0.0686 0.2457 0.083 Uiso 0.349(2) 1 calc PR A 5
H29F H 1.2318 0.0349 0.2979 0.083 Uiso 0.349(2) 1 calc PR A 5
C30' C 0.559(2) -0.0067(13) 0.303(3) 0.0287(16) Uani 0.349(2) 1 d PD A 5
H30B H 0.5276 0.0222 0.2847 0.034 Uiso 0.349(2) 1 calc PR A 5
C31' C 0.530(9) -0.011(3) 0.393(3) 0.0340(13) Uani 0.349(2) 1 d PD A 5
H31D H 0.5859 0.0093 0.4300 0.051 Uiso 0.349(2) 1 calc PR A 5
H31E H 0.5569 -0.0396 0.4141 0.051 Uiso 0.349(2) 1 calc PR A 5
H31F H 0.4277 -0.0070 0.3942 0.051 Uiso 0.349(2) 1 calc PR A 5
C32' C 0.465(6) -0.0357(18) 0.241(3) 0.048(2) Uani 0.349(2) 1 d PD A 5
H32D H 0.4754 -0.0286 0.1824 0.073 Uiso 0.349(2) 1 calc PR A 5
H32E H 0.3653 -0.0326 0.2482 0.073 Uiso 0.349(2) 1 calc PR A 5
H32F H 0.4957 -0.0647 0.2529 0.073 Uiso 0.349(2) 1 calc PR A 5
C33 C 0.49008(18) 0.19022(5) -0.26238(10) 0.0233(3) Uani 1 1 d . . .
C34 C 0.56982(19) 0.16354(6) -0.30766(11) 0.0273(4) Uani 1 1 d . . .
C35 C 0.4969(2) 0.13470(6) -0.36468(12) 0.0315(4) Uani 1 1 d . . .
H35A H 0.5497 0.1169 -0.3960 0.038 Uiso 1 1 calc R . .
C36 C 0.3495(2) 0.13138(6) -0.37669(12) 0.0325(4) Uani 1 1 d . . .
H36A H 0.3017 0.1118 -0.4164 0.039 Uiso 1 1 calc R . .
C37 C 0.2726(2) 0.15660(6) -0.33076(12) 0.0320(4) Uani 1 1 d . . .
H37A H 0.1716 0.1537 -0.3381 0.038 Uiso 1 1 calc R . .
C38 C 0.33964(19) 0.18651(6) -0.27342(11) 0.0266(4) Uani 1 1 d . . .
C39 C 0.7321(2) 0.16435(7) -0.29139(14) 0.0406(5) Uani 1 1 d . . .
H39A H 0.7634 0.1928 -0.2698 0.049 Uiso 1 1 calc R . .
C40 C 0.7900(3) 0.13206(9) -0.22130(17) 0.0574(7) Uani 1 1 d . . .
H40A H 0.7501 0.1380 -0.1695 0.086 Uiso 1 1 calc R . .
H40B H 0.8946 0.1339 -0.2086 0.086 Uiso 1 1 calc R . .
H40C H 0.7620 0.1039 -0.2415 0.086 Uiso 1 1 calc R . .
C41 C 0.7995(3) 0.15560(10) -0.36973(18) 0.0627(8) Uani 1 1 d . . .
H41A H 0.7577 0.1742 -0.4161 0.094 Uiso 1 1 calc R . .
H41B H 0.7814 0.1265 -0.3874 0.094 Uiso 1 1 calc R . .
H41C H 0.9028 0.1604 -0.3563 0.094 Uiso 1 1 calc R . .
C42 C 0.2513(2) 0.21284(7) -0.22242(13) 0.0354(4) Uani 1 1 d . . .
H42A H 0.3164 0.2331 -0.1874 0.042 Uiso 1 1 calc R . .
C43 C 0.1331(2) 0.23743(6) -0.27830(14) 0.0378(4) Uani 1 1 d . . .
H43A H 0.1760 0.2572 -0.3137 0.057 Uiso 1 1 calc R . .
H43B H 0.0768 0.2527 -0.2420 0.057 Uiso 1 1 calc R . .
H43C H 0.0707 0.2181 -0.3150 0.057 Uiso 1 1 calc R . .
C44 C 0.1821(3) 0.18505(10) -0.16176(18) 0.0632(8) Uani 1 1 d . . .
H44A H 0.2564 0.1687 -0.1259 0.095 Uiso 1 1 calc R . .
H44B H 0.1135 0.1661 -0.1951 0.095 Uiso 1 1 calc R . .
H44C H 0.1324 0.2026 -0.1255 0.095 Uiso 1 1 calc R . .
C45 C 1.1357(5) 0.10490(14) 0.1227(3) 0.0780(10) Uani 0.742(4) 1 d PD B 1
H45A H 1.1056 0.0764 0.1058 0.117 Uiso 0.742(4) 1 calc PR B 1
H45B H 1.0939 0.1132 0.1725 0.117 Uiso 0.742(4) 1 calc PR B 1
H45C H 1.2403 0.1059 0.1369 0.117 Uiso 0.742(4) 1 calc PR B 1
C46 C 1.0871(5) 0.13359(14) 0.0519(4) 0.0780(10) Uani 0.742(4) 1 d PD B 1
H46A H 1.1283 0.1247 0.0015 0.094 Uiso 0.742(4) 1 calc PR B 1
H46B H 0.9817 0.1318 0.0369 0.094 Uiso 0.742(4) 1 calc PR B 1
O1 O 1.1266(3) 0.17575(8) 0.07166(19) 0.0504(6) Uani 0.742(4) 1 d PD B 1
C47 C 1.2720(7) 0.1829(2) 0.0740(7) 0.0643(16) Uani 0.742(4) 1 d PD B 1
H47A H 1.3020 0.1721 0.0213 0.077 Uiso 0.742(4) 1 calc PR B 1
H47B H 1.3280 0.1682 0.1234 0.077 Uiso 0.742(4) 1 calc PR B 1
C48 C 1.2990(12) 0.2295(2) 0.0816(5) 0.085(3) Uani 0.742(4) 1 d PD B 1
H48A H 1.4016 0.2350 0.0856 0.128 Uiso 0.742(4) 1 calc PR B 1
H48B H 1.2662 0.2401 0.1329 0.128 Uiso 0.742(4) 1 calc PR B 1
H48C H 1.2467 0.2437 0.0313 0.128 Uiso 0.742(4) 1 calc PR B 1
C45' C 1.0740(15) 0.1205(5) 0.0251(10) 0.0780(10) Uani 0.258(4) 1 d PD B 5
H45D H 1.0717 0.0899 0.0277 0.117 Uiso 0.258(4) 1 calc PR B 5
H45E H 1.1123 0.1292 -0.0258 0.117 Uiso 0.258(4) 1 calc PR B 5
H45F H 0.9769 0.1315 0.0223 0.117 Uiso 0.258(4) 1 calc PR B 5
C46' C 1.1701(14) 0.1375(3) 0.1051(9) 0.0780(10) Uani 0.258(4) 1 d PD B 5
H46C H 1.1326 0.1281 0.1565 0.094 Uiso 0.258(4) 1 calc PR B 5
H46D H 1.2679 0.1261 0.1081 0.094 Uiso 0.258(4) 1 calc PR B 5
O1' O 1.1755(7) 0.1813(2) 0.1041(6) 0.0504(6) Uani 0.258(4) 1 d PD B 5
C47' C 1.294(2) 0.1944(8) 0.072(2) 0.0643(16) Uani 0.258(4) 1 d PD B 5
H47C H 1.2983 0.1803 0.0173 0.077 Uiso 0.258(4) 1 calc PR B 5
H47D H 1.3816 0.1875 0.1127 0.077 Uiso 0.258(4) 1 calc PR B 5
C48' C 1.282(4) 0.2412(8) 0.0594(19) 0.085(3) Uani 0.258(4) 1 d PD B 5
H48D H 1.3636 0.2514 0.0351 0.128 Uiso 0.258(4) 1 calc PR B 5
H48E H 1.2803 0.2549 0.1145 0.128 Uiso 0.258(4) 1 calc PR B 5
H48F H 1.1930 0.2477 0.0205 0.128 Uiso 0.258(4) 1 calc PR B 5
C49 C 1.1795(12) -0.0453(4) 0.0391(9) 0.124(2) Uani 0.50 1 d P C -1
H49A H 1.1893 -0.0489 0.1010 0.186 Uiso 0.50 1 calc PR C -1
H49B H 1.2689 -0.0342 0.0249 0.186 Uiso 0.50 1 calc PR C -1
H49C H 1.1586 -0.0724 0.0110 0.186 Uiso 0.50 1 calc PR C -1
C50 C 1.0642(8) -0.0166(3) 0.0104(5) 0.124(2) Uani 0.50 1 d PG C -1
C51 C 0.9765(9) -0.0096(2) 0.0710(4) 0.1109(17) Uani 0.50 1 d PG C -1
H51A H 0.9947 -0.0238 0.1242 0.133 Uiso 0.50 1 calc PR C -1
C52 C 0.8623(8) 0.0180(2) 0.0537(4) 0.111(3) Uani 0.50 1 d PG C -1
H52A H 0.8023 0.0227 0.0951 0.134 Uiso 0.50 1 calc PR C -1
C53 C 0.8357(6) 0.0386(2) -0.0243(5) 0.124(2) Uani 0.50 1 d PG C -1
H53A H 0.7576 0.0575 -0.0361 0.149 Uiso 0.50 1 calc PR C -1
C54 C 0.9233(7) 0.0317(2) -0.0848(4) 0.102(3) Uani 0.50 1 d PG C -1
H54A H 0.9052 0.0458 -0.1381 0.122 Uiso 0.50 1 calc PR C -1
C55 C 1.0376(7) 0.0041(3) -0.0675(5) 0.1109(17) Uani 0.50 1 d PG C -1
H55A H 1.0975 -0.0007 -0.1089 0.133 Uiso 0.50 1 calc PR C -1

loop_
_atom_site_aniso_label
_atom_site_aniso_U_11
_atom_site_aniso_U_22
_atom_site_aniso_U_33
_atom_site_aniso_U_23
_atom_site_aniso_U_13
_atom_site_aniso_U_12
K1 0.0307(2) 0.0284(2) 0.0312(2) -0.00857(15) 0.00641(15) -0.00570(15)
N2 0.0294(7) 0.0242(7) 0.0203(6) -0.0008(5) 0.0037(5) -0.0008(6)
N3 0.0283(7) 0.0218(7) 0.0210(6) 0.0003(5) 0.0032(5) -0.0014(6)
N4 0.0251(7) 0.0219(7) 0.0220(6) 0.0020(5) 0.0033(5) -0.0020(5)
C1 0.0306(9) 0.0326(9) 0.0203(8) -0.0007(7) -0.0012(6) -0.0076(7)
C2 0.0335(9) 0.0299(9) 0.0231(8) 0.0031(7) 0.0024(7) -0.0023(7)
C3 0.0317(9) 0.0244(8) 0.0198(7) -0.0013(6) 0.0051(6) -0.0013(7)
C4 0.0365(9) 0.0223(8) 0.0210(8) -0.0010(6) 0.0063(7) -0.0019(7)
C5 0.0522(12) 0.0250(9) 0.0261(9) 0.0032(7) 0.0021(8) -0.0090(8)
C6 0.0546(13) 0.0237(9) 0.0334(10) 0.0020(7) 0.0025(9) -0.0128(9)
C7 0.0441(11) 0.0274(9) 0.0320(9) -0.0019(7) -0.0013(8) -0.0113(8)
C8 0.0375(10) 0.0220(8) 0.0259(8) 0.0006(6) -0.0008(7) -0.0035(7)
C9 0.0290(8) 0.0178(8) 0.0217(7) -0.0020(6) 0.0040(6) -0.0001(6)
C10 0.0247(8) 0.0184(7) 0.0225(7) -0.0026(6) 0.0062(6) 0.0004(6)
C11 0.0286(8) 0.0196(8) 0.0232(8) -0.0007(6) 0.0031(6) -0.0027(6)
C12 0.0198(7) 0.0215(8) 0.0238(7) -0.0013(6) 0.0055(6) -0.0003(6)
C13 0.0433(11) 0.0326(10) 0.0261(9) -0.0054(7) 0.0078(8) -0.0081(8)
C14 0.0388(11) 0.0404(11) 0.0392(11) -0.0075(9) 0.0093(9) 0.0011(9)
C15 0.0639(15) 0.0457(13) 0.0323(10) -0.0050(9) 0.0205(10) -0.0102(11)
C16 0.0543(13) 0.0366(11) 0.0392(11) -0.0090(9) 0.0074(10) -0.0125(10)
C17 0.0244(8) 0.0213(8) 0.0254(8) -0.0003(6) 0.0041(6) -0.0031(6)
C18 0.0387(10) 0.0220(8) 0.0296(9) -0.0051(7) 0.0070(7) -0.0015(7)
C19 0.0250(9) 0.0367(11) 0.0367(10) 0.0036(8) 0.0037(7) -0.0057(8)
C20 0.0353(10) 0.0246(9) 0.0359(10) 0.0020(7) 0.0047(8) -0.0072(7)
N1 0.022(3) 0.0333(12) 0.018(2) 0.0004(14) 0.0088(12) -0.0011(10)
C21 0.0320(10) 0.030(3) 0.023(3) 0.0054(17) 0.0094(13) 0.0048(14)
C22 0.0332(11) 0.032(2) 0.041(2) 0.0124(14) 0.0140(15) 0.0113(16)
C23 0.0441(19) 0.038(3) 0.079(4) 0.019(2) 0.028(2) 0.018(2)
C24 0.071(4) 0.029(3) 0.092(6) 0.015(2) 0.048(4) 0.023(3)
C25 0.069(3) 0.021(3) 0.063(4) 0.008(3) 0.037(3) 0.006(2)
C26 0.0447(16) 0.025(3) 0.030(5) 0.006(3) 0.016(2) 0.0069(16)
C27 0.0270(13) 0.043(2) 0.044(2) 0.0137(14) 0.0020(12) 0.0054(13)
C28 0.0418(17) 0.070(2) 0.0415(16) 0.0101(16) -0.0065(13) -0.0097(15)
C29 0.0326(15) 0.067(2) 0.067(2) 0.0208(19) 0.0090(15) 0.0026(15)
C30 0.0407(13) 0.019(5) 0.027(3) 0.005(3) 0.0062(11) -0.0019(15)
C31 0.038(3) 0.034(2) 0.032(3) 0.003(3) 0.012(3) -0.0013(15)
C32 0.076(6) 0.030(4) 0.035(4) 0.003(3) -0.003(3) -0.011(3)
N1' 0.022(3) 0.0333(12) 0.018(2) 0.0004(14) 0.0088(12) -0.0011(10)
C21' 0.0320(10) 0.030(3) 0.023(3) 0.0054(17) 0.0094(13) 0.0048(14)
C22' 0.0332(11) 0.032(2) 0.041(2) 0.0124(14) 0.0140(15) 0.0113(16)
C23' 0.0441(19) 0.038(3) 0.079(4) 0.019(2) 0.028(2) 0.018(2)
C24' 0.071(4) 0.029(3) 0.092(6) 0.015(2) 0.048(4) 0.023(3)
C25' 0.069(3) 0.021(3) 0.063(4) 0.008(3) 0.037(3) 0.006(2)
C26' 0.0447(16) 0.025(3) 0.030(5) 0.006(3) 0.016(2) 0.0069(16)
C27' 0.0270(13) 0.043(2) 0.044(2) 0.0137(14) 0.0020(12) 0.0054(13)
C28' 0.0418(17) 0.070(2) 0.0415(16) 0.0101(16) -0.0065(13) -0.0097(15)
C29' 0.0326(15) 0.067(2) 0.067(2) 0.0208(19) 0.0090(15) 0.0026(15)
C30' 0.0407(13) 0.019(5) 0.027(3) 0.005(3) 0.0062(11) -0.0019(15)
C31' 0.038(3) 0.034(2) 0.032(3) 0.003(3) 0.012(3) -0.0013(15)
C32' 0.076(6) 0.030(4) 0.035(4) 0.003(3) -0.003(3) -0.011(3)
C33 0.0269(8) 0.0215(8) 0.0202(7) 0.0043(6) 0.0002(6) -0.0018(6)
C34 0.0284(9) 0.0265(9) 0.0262(8) -0.0005(7) 0.0023(7) -0.0041(7)
C35 0.0380(10) 0.0259(9) 0.0295(9) -0.0040(7) 0.0027(7) -0.0030(8)
C36 0.0382(10) 0.0243(9) 0.0314(9) 0.0011(7) -0.0050(8) -0.0054(8)
C37 0.0250(8) 0.0304(10) 0.0369(10) 0.0073(8) -0.0058(7) -0.0047(7)
C38 0.0252(8) 0.0252(9) 0.0284(8) 0.0056(7) 0.0015(7) -0.0004(7)
C39 0.0281(9) 0.0474(13) 0.0470(12) -0.0216(10) 0.0079(8) -0.0045(9)
C40 0.0360(12) 0.0743(18) 0.0584(15) -0.0159(13) -0.0025(11) 0.0182(12)
C41 0.0419(13) 0.086(2) 0.0640(16) -0.0306(15) 0.0196(12) -0.0124(13)
C42 0.0265(9) 0.0412(11) 0.0385(10) -0.0003(8) 0.0053(8) 0.0023(8)
C43 0.0339(10) 0.0311(10) 0.0484(12) 0.0054(9) 0.0071(9) 0.0042(8)
C44 0.0581(16) 0.0771(19) 0.0618(16) 0.0315(14) 0.0315(13) 0.0317(14)
C45 0.0618(17) 0.0597(19) 0.120(3) -0.0259(17) 0.0354(18) -0.0085(15)
C46 0.0618(17) 0.0597(19) 0.120(3) -0.0259(17) 0.0354(18) -0.0085(15)
O1 0.0326(13) 0.0496(12) 0.0717(19) -0.0286(12) 0.0164(12) -0.0060(10)
C47 0.030(3) 0.102(5) 0.0573(17) -0.021(4) -0.001(2) 0.007(2)
C48 0.059(3) 0.132(7) 0.069(5) -0.026(4) 0.026(4) -0.047(4)
C45' 0.0618(17) 0.0597(19) 0.120(3) -0.0259(17) 0.0354(18) -0.0085(15)
C46' 0.0618(17) 0.0597(19) 0.120(3) -0.0259(17) 0.0354(18) -0.0085(15)
O1' 0.0326(13) 0.0496(12) 0.0717(19) -0.0286(12) 0.0164(12) -0.0060(10)
C47' 0.030(3) 0.102(5) 0.0573(17) -0.021(4) -0.001(2) 0.007(2)
C48' 0.059(3) 0.132(7) 0.069(5) -0.026(4) 0.026(4) -0.047(4)
C49 0.100(4) 0.122(5) 0.140(5) -0.035(4) -0.008(4) -0.023(3)
C50 0.100(4) 0.122(5) 0.140(5) -0.035(4) -0.008(4) -0.023(3)
C51 0.107(4) 0.091(4) 0.136(4) -0.019(3) 0.024(3) -0.038(4)
C52 0.091(6) 0.073(5) 0.155(9) -0.015(5) -0.024(6) 0.005(4)
C53 0.100(4) 0.122(5) 0.140(5) -0.035(4) -0.008(4) -0.023(3)
C54 0.059(4) 0.141(8) 0.104(6) -0.028(6) 0.009(4) 0.035(5)
C55 0.107(4) 0.091(4) 0.136(4) -0.019(3) 0.024(3) -0.038(4)

loop_
_atom_type_symbol
_atom_type_description
_atom_type_scat_dispersion_real
_atom_type_scat_dispersion_imag
_atom_type_scat_source
C C 0.0033 0.0016 'International Tables Vol C Tables 4.2.6.8 and 6.1.1.4'
H H 0.0000 0.0000 'International Tables Vol C Tables 4.2.6.8 and 6.1.1.4'
N N 0.0061 0.0033 'International Tables Vol C Tables 4.2.6.8 and 6.1.1.4'
O O 0.0106 0.0060 'International Tables Vol C Tables 4.2.6.8 and 6.1.1.4'
K K 0.2009 0.2494 'International Tables Vol C Tables 4.2.6.8 and 6.1.1.4'

loop_
_geom_angle_atom_site_label_1
_geom_angle_atom_site_label_2
_geom_angle_atom_site_label_3
_geom_angle
_geom_angle_site_symmetry_1
_geom_angle_site_symmetry_3
_geom_angle_publ_flag
O1 K1 N2 84.07(7) . . ?
O1' K1 N2 92.74(17) . . ?
O1 K1 N3 86.56(7) . . ?
O1' K1 N3 99.54(17) . . ?
N2 K1 N3 29.00(4) . . ?
O1 K1 N4 122.36(7) . 4_666 ?
O1' K1 N4 108.20(18) . 4_666 ?
N2 K1 N4 126.28(5) . 4_666 ?
N3 K1 N4 144.84(4) . 4_666 ?
O1 K1 C33 138.07(7) . 4_666 ?
O1' K1 C33 125.71(17) . 4_666 ?
N2 K1 C33 134.59(5) . 4_666 ?
N3 K1 C33 134.68(5) . 4_666 ?
N4 K1 C33 27.79(4) 4_666 4_666 ?
O1 K1 C38 162.32(7) . 4_666 ?
O1' K1 C38 150.74(17) . 4_666 ?
N2 K1 C38 113.50(5) . 4_666 ?
N3 K1 C38 109.68(4) . 4_666 ?
N4 K1 C38 46.04(4) 4_666 4_666 ?
C33 K1 C38 25.03(4) 4_666 4_666 ?
C3 N2 N3 122.81(14) . . ?
C3 N2 K1 157.49(12) . . ?
N3 N2 K1 78.62(9) . . ?
C10 N3 N2 121.17(14) . . ?
C10 N3 K1 164.08(11) . . ?
N2 N3 K1 72.38(8) . . ?
C12 N4 C33 121.37(14) . . ?
C12 N4 K1 152.04(11) . 4_565 ?
C33 N4 K1 84.76(9) . 4_565 ?
N1 C1 C2 127.6(3) . . ?
N1' C1 C2 113.9(5) . . ?
N1 C1 C13 112.3(2) . . ?
N1' C1 C13 125.9(5) . . ?
C2 C1 C13 119.80(16) . . ?
C3 C2 C1 121.02(16) . . ?
C3 C2 H2A 107.1 . . ?
C1 C2 H2A 107.1 . . ?
C3 C2 H2B 107.1 . . ?
C1 C2 H2B 107.1 . . ?
H2A C2 H2B 106.8 . . ?
N2 C3 C4 121.37(15) . . ?
N2 C3 C2 116.12(15) . . ?
C4 C3 C2 122.35(15) . . ?
C9 C4 C5 120.10(16) . . ?
C9 C4 C3 117.85(15) . . ?
C5 C4 C3 122.06(16) . . ?
C6 C5 C4 120.71(17) . . ?
C6 C5 H5A 119.6 . . ?
C4 C5 H5A 119.6 . . ?
C5 C6 C7 119.61(18) . . ?
C5 C6 H6A 120.2 . . ?
C7 C6 H6A 120.2 . . ?
C8 C7 C6 120.54(17) . . ?
C8 C7 H7A 119.7 . . ?
C6 C7 H7A 119.7 . . ?
C7 C8 C9 121.39(16) . . ?
C7 C8 H8A 119.3 . . ?
C9 C8 H8A 119.3 . . ?
C4 C9 C8 117.62(15) . . ?
C4 C9 C10 118.22(15) . . ?
C8 C9 C10 124.16(15) . . ?
N3 C10 C11 123.63(15) . . ?
N3 C10 C9 118.48(14) . . ?
C11 C10 C9 117.88(14) . . ?
C10 C11 C12 138.33(16) . . ?
C10 C11 H11A 110.8 . . ?
C12 C11 H11A 110.8 . . ?
N4 C12 C11 120.75(15) . . ?
N4 C12 C17 114.11(14) . . ?
C11 C12 C17 125.13(14) . . ?
C14 C13 C1 111.07(15) . . ?
C14 C13 C15 107.80(18) . . ?
C1 C13 C15 110.53(17) . . ?
C14 C13 C16 109.96(18) . . ?
C1 C13 C16 108.53(17) . . ?
C15 C13 C16 108.93(16) . . ?
C13 C14 H14A 109.5 . . ?
C13 C14 H14B 109.5 . . ?
H14A C14 H14B 109.5 . . ?
C13 C14 H14C 109.5 . . ?
H14A C14 H14C 109.5 . . ?
H14B C14 H14C 109.5 . . ?
C13 C15 H15A 109.5 . . ?
C13 C15 H15B 109.5 . . ?
H15A C15 H15B 109.5 . . ?
C13 C15 H15C 109.5 . . ?
H15A C15 H15C 109.5 . . ?
H15B C15 H15C 109.5 . . ?
C13 C16 H16A 109.5 . . ?
C13 C16 H16B 109.5 . . ?
H16A C16 H16B 109.5 . . ?
C13 C16 H16C 109.5 . . ?
H16A C16 H16C 109.5 . . ?
H16B C16 H16C 109.5 . . ?
C18 C17 C20 107.69(15) . . ?
C18 C17 C12 110.23(14) . . ?
C20 C17 C12 111.66(14) . . ?
C18 C17 C19 111.81(15) . . ?
C20 C17 C19 107.73(15) . . ?
C12 C17 C19 107.73(14) . . ?
C17 C18 H18A 109.5 . . ?
C17 C18 H18B 109.5 . . ?
H18A C18 H18B 109.5 . . ?
C17 C18 H18C 109.5 . . ?
H18A C18 H18C 109.5 . . ?
H18B C18 H18C 109.5 . . ?
C17 C19 H19A 109.5 . . ?
C17 C19 H19B 109.5 . . ?
H19A C19 H19B 109.5 . . ?
C17 C19 H19C 109.5 . . ?
H19A C19 H19C 109.5 . . ?
H19B C19 H19C 109.5 . . ?
C17 C20 H20A 109.5 . . ?
C17 C20 H20B 109.5 . . ?
H20A C20 H20B 109.5 . . ?
C17 C20 H20C 109.5 . . ?
H20A C20 H20C 109.5 . . ?
H20B C20 H20C 109.5 . . ?
C1 N1 C21 118.7(6) . . ?
C22 C21 N1 121.4(5) . . ?
C22 C21 C26 122.8(6) . . ?
N1 C21 C26 115.5(6) . . ?
C23 C22 C21 116.4(4) . . ?
C23 C22 C27 123.0(3) . . ?
C21 C22 C27 120.4(3) . . ?
C24 C23 C22 122.0(4) . . ?
C24 C23 H23A 119.0 . . ?
C22 C23 H23A 119.0 . . ?
C25 C24 C23 120.5(4) . . ?
C25 C24 H24A 119.8 . . ?
C23 C24 H24A 119.8 . . ?
C24 C25 C26 121.0(5) . . ?
C24 C25 H25A 119.5 . . ?
C26 C25 H25A 119.5 . . ?
C25 C26 C21 117.3(6) . . ?
C25 C26 C30 123.2(10) . . ?
C21 C26 C30 119.4(10) . . ?
C22 C27 C28 110.4(3) . . ?
C22 C27 C29 114.5(3) . . ?
C28 C27 C29 109.8(3) . . ?
C22 C27 H27A 107.3 . . ?
C28 C27 H27A 107.3 . . ?
C29 C27 H27A 107.3 . . ?
C27 C28 H28A 109.5 . . ?
C27 C28 H28B 109.5 . . ?
H28A C28 H28B 109.5 . . ?
C27 C28 H28C 109.5 . . ?
H28A C28 H28C 109.5 . . ?
H28B C28 H28C 109.5 . . ?
C27 C29 H29A 109.5 . . ?
C27 C29 H29B 109.5 . . ?
H29A C29 H29B 109.5 . . ?
C27 C29 H29C 109.5 . . ?
H29A C29 H29C 109.5 . . ?
H29B C29 H29C 109.5 . . ?
C26 C30 C32 115.2(19) . . ?
C26 C30 C31 106(2) . . ?
C32 C30 C31 109.6(10) . . ?
C26 C30 H30A 108.5 . . ?
C32 C30 H30A 108.5 . . ?
C31 C30 H30A 108.5 . . ?
C30 C31 H31A 109.5 . . ?
C30 C31 H31B 109.5 . . ?
H31A C31 H31B 109.5 . . ?
C30 C31 H31C 109.5 . . ?
H31A C31 H31C 109.5 . . ?
H31B C31 H31C 109.5 . . ?
C30 C32 H32A 109.5 . . ?
C30 C32 H32B 109.5 . . ?
H32A C32 H32B 109.5 . . ?
C30 C32 H32C 109.5 . . ?
H32A C32 H32C 109.5 . . ?
H32B C32 H32C 109.5 . . ?
C1 N1' C21' 135.1(13) . . ?
C26' C21' C22' 119.0(11) . . ?
C26' C21' N1' 118.8(12) . . ?
C22' C21' N1' 121.9(12) . . ?
C23' C22' C21' 117.6(8) . . ?
C23' C22' C27' 121.3(7) . . ?
C21' C22' C27' 121.0(7) . . ?
C24' C23' C22' 122.3(9) . . ?
C24' C23' H23B 118.8 . . ?
C22' C23' H23B 118.8 . . ?
C23' C24' C25' 120.3(10) . . ?
C23' C24' H24B 119.8 . . ?
C25' C24' H24B 119.8 . . ?
C24' C25' C26' 119.8(12) . . ?
C24' C25' H25B 120.1 . . ?
C26' C25' H25B 120.1 . . ?
C25' C26' C21' 120.5(13) . . ?
C25' C26' C30' 118(2) . . ?
C21' C26' C30' 121(2) . . ?
C22' C27' C28' 109.4(6) . . ?
C22' C27' C29' 112.0(6) . . ?
C28' C27' C29' 109.8(5) . . ?
C22' C27' H27B 108.5 . . ?
C28' C27' H27B 108.5 . . ?
C29' C27' H27B 108.5 . . ?
C27' C28' H28D 109.5 . . ?
C27' C28' H28E 109.5 . . ?
H28D C28' H28E 109.5 . . ?
C27' C28' H28F 109.5 . . ?
H28D C28' H28F 109.5 . . ?
H28E C28' H28F 109.5 . . ?
C27' C29' H29D 109.5 . . ?
C27' C29' H29E 109.5 . . ?
H29D C29' H29E 109.5 . . ?
C27' C29' H29F 109.5 . . ?
H29D C29' H29F 109.5 . . ?
H29E C29' H29F 109.5 . . ?
C31' C30' C26' 115(5) . . ?
C31' C30' C32' 112.0(19) . . ?
C26' C30' C32' 112(4) . . ?
C31' C30' H30B 105.7 . . ?
C26' C30' H30B 105.7 . . ?
C32' C30' H30B 105.7 . . ?
C30' C31' H31D 109.5 . . ?
C30' C31' H31E 109.5 . . ?
H31D C31' H31E 109.5 . . ?
C30' C31' H31F 109.5 . . ?
H31D C31' H31F 109.5 . . ?
H31E C31' H31F 109.5 . . ?
C30' C32' H32D 109.5 . . ?
C30' C32' H32E 109.5 . . ?
H32D C32' H32E 109.5 . . ?
C30' C32' H32F 109.5 . . ?
H32D C32' H32F 109.5 . . ?
H32E C32' H32F 109.5 . . ?
C38 C33 C34 119.98(15) . . ?
C38 C33 N4 120.18(16) . . ?
C34 C33 N4 119.31(15) . . ?
C38 C33 K1 90.02(10) . 4_565 ?
C34 C33 K1 105.49(11) . 4_565 ?
N4 C33 K1 67.45(8) . 4_565 ?
C35 C34 C33 118.80(17) . . ?
C35 C34 C39 120.10(17) . . ?
C33 C34 C39 121.02(15) . . ?
C36 C35 C34 121.43(18) . . ?
C36 C35 H35A 119.3 . . ?
C34 C35 H35A 119.3 . . ?
C37 C36 C35 119.60(17) . . ?
C37 C36 H36A 120.2 . . ?
C35 C36 H36A 120.2 . . ?
C36 C37 C38 121.55(17) . . ?
C36 C37 H37A 119.2 . . ?
C38 C37 H37A 119.2 . . ?
C37 C38 C33 118.61(17) . . ?
C37 C38 C42 119.82(17) . . ?
C33 C38 C42 121.53(16) . . ?
C37 C38 K1 115.71(12) . 4_565 ?
C33 C38 K1 64.95(9) . 4_565 ?
C42 C38 K1 91.60(11) . 4_565 ?
C41 C39 C34 114.18(18) . . ?
C41 C39 C40 108.6(2) . . ?
C34 C39 C40 109.86(19) . . ?
C41 C39 H39A 108.0 . . ?
C34 C39 H39A 108.0 . . ?
C40 C39 H39A 108.0 . . ?
C39 C40 H40A 109.5 . . ?
C39 C40 H40B 109.5 . . ?
H40A C40 H40B 109.5 . . ?
C39 C40 H40C 109.5 . . ?
H40A C40 H40C 109.5 . . ?
H40B C40 H40C 109.5 . . ?
C39 C41 H41A 109.5 . . ?
C39 C41 H41B 109.5 . . ?
H41A C41 H41B 109.5 . . ?
C39 C41 H41C 109.5 . . ?
H41A C41 H41C 109.5 . . ?
H41B C41 H41C 109.5 . . ?
C38 C42 C43 113.12(17) . . ?
C38 C42 C44 110.17(18) . . ?
C43 C42 C44 108.38(17) . . ?
C38 C42 H42A 108.4 . . ?
C43 C42 H42A 108.4 . . ?
C44 C42 H42A 108.4 . . ?
C42 C43 H43A 109.5 . . ?
C42 C43 H43B 109.5 . . ?
H43A C43 H43B 109.5 . . ?
C42 C43 H43C 109.5 . . ?
H43A C43 H43C 109.5 . . ?
H43B C43 H43C 109.5 . . ?
C42 C44 H44A 109.5 . . ?
C42 C44 H44B 109.5 . . ?
H44A C44 H44B 109.5 . . ?
C42 C44 H44C 109.5 . . ?
H44A C44 H44C 109.5 . . ?
H44B C44 H44C 109.5 . . ?
C46 C45 H45A 109.5 . . ?
C46 C45 H45B 109.5 . . ?
H45A C45 H45B 109.5 . . ?
C46 C45 H45C 109.5 . . ?
H45A C45 H45C 109.5 . . ?
H45B C45 H45C 109.5 . . ?
O1 C46 C45 112.8(4) . . ?
O1 C46 H46A 109.0 . . ?
C45 C46 H46A 109.0 . . ?
O1 C46 H46B 109.0 . . ?
C45 C46 H46B 109.0 . . ?
H46A C46 H46B 107.8 . . ?
C47 O1 C46 112.7(4) . . ?
C47 O1 K1 122.5(3) . . ?
C46 O1 K1 122.8(2) . . ?
O1 C47 C48 108.5(6) . . ?
O1 C47 H47A 110.0 . . ?
C48 C47 H47A 110.0 . . ?
O1 C47 H47B 110.0 . . ?
C48 C47 H47B 110.0 . . ?
H47A C47 H47B 108.4 . . ?
C47 C48 H48A 109.5 . . ?
C47 C48 H48B 109.5 . . ?
H48A C48 H48B 109.5 . . ?
C47 C48 H48C 109.5 . . ?
H48A C48 H48C 109.5 . . ?
H48B C48 H48C 109.5 . . ?
C46' C45' H45D 109.5 . . ?
C46' C45' H45E 109.5 . . ?
H45D C45' H45E 109.5 . . ?
C46' C45' H45F 109.5 . . ?
H45D C45' H45F 109.5 . . ?
H45E C45' H45F 109.5 . . ?
O1' C46' C45' 111.2(11) . . ?
O1' C46' H46C 109.4 . . ?
C45' C46' H46C 109.4 . . ?
O1' C46' H46D 109.4 . . ?
C45' C46' H46D 109.4 . . ?
H46C C46' H46D 108.0 . . ?
C47' O1' C46' 110.2(12) . . ?
C47' O1' K1 127.0(12) . . ?
C46' O1' K1 122.2(7) . . ?
O1' C47' C48' 107.8(18) . . ?
O1' C47' H47C 110.2 . . ?
C48' C47' H47C 110.2 . . ?
O1' C47' H47D 110.2 . . ?
C48' C47' H47D 110.2 . . ?
H47C C47' H47D 108.5 . . ?
C47' C48' H48D 109.5 . . ?
C47' C48' H48E 109.5 . . ?
H48D C48' H48E 109.5 . . ?
C47' C48' H48F 109.5 . . ?
H48D C48' H48F 109.5 . . ?
H48E C48' H48F 109.5 . . ?
C51 C50 C55 120.0 . . ?
C51 C50 C49 113.0(8) . . ?
C55 C50 C49 127.0(8) . . ?
C50 C51 C52 120.0 . . ?
C50 C51 H51A 120.0 . . ?
C52 C51 H51A 120.0 . . ?
C53 C52 C51 120.0 . . ?
C53 C52 H52A 120.0 . . ?
C51 C52 H52A 120.0 . . ?
C52 C53 C54 120.0 . . ?
C52 C53 H53A 120.0 . . ?
C54 C53 H53A 120.0 . . ?
C55 C54 C53 120.0 . . ?
C55 C54 H54A 120.0 . . ?
C53 C54 H54A 120.0 . . ?
C54 C55 C50 120.0 . . ?
C54 C55 H55A 120.0 . . ?
C50 C55 H55A 120.0 . . ?

loop_
_geom_bond_atom_site_label_1
_geom_bond_atom_site_label_2
_geom_bond_distance
_geom_bond_site_symmetry_2
_geom_bond_publ_flag
K1 O1 2.658(2) . ?
K1 O1' 2.675(6) . ?
K1 N2 2.6881(15) . ?
K1 N3 2.7650(15) . ?
K1 N4 2.8054(14) 4_666 ?
K1 C33 3.0250(17) 4_666 ?
K1 C38 3.3393(18) 4_666 ?
N2 C3 1.309(2) . ?
N2 N3 1.3672(19) . ?
N3 C10 1.360(2) . ?
N4 C12 1.318(2) . ?
N4 C33 1.417(2) . ?
N4 K1 2.8054(14) 4_565 ?
C1 N1 1.282(4) . ?
C1 N1' 1.299(7) . ?
C1 C2 1.529(3) . ?
C1 C13 1.533(3) . ?
C2 C3 1.514(2) . ?
C2 H2A 0.9900 . ?
C2 H2B 0.9900 . ?
C3 C4 1.435(2) . ?
C4 C9 1.410(2) . ?
C4 C5 1.415(3) . ?
C5 C6 1.373(3) . ?
C5 H5A 0.9500 . ?
C6 C7 1.394(3) . ?
C6 H6A 0.9500 . ?
C7 C8 1.380(3) . ?
C7 H7A 0.9500 . ?
C8 C9 1.410(2) . ?
C8 H8A 0.9500 . ?
C9 C10 1.481(2) . ?
C10 C11 1.405(2) . ?
C11 C12 1.432(2) . ?
C11 H11A 0.9500 . ?
C12 C17 1.537(2) . ?
C13 C14 1.527(3) . ?
C13 C15 1.535(3) . ?
C13 C16 1.539(3) . ?
C14 H14A 0.9800 . ?
C14 H14B 0.9800 . ?
C14 H14C 0.9800 . ?
C15 H15A 0.9800 . ?
C15 H15B 0.9800 . ?
C15 H15C 0.9800 . ?
C16 H16A 0.9800 . ?
C16 H16B 0.9800 . ?
C16 H16C 0.9800 . ?
C17 C18 1.529(2) . ?
C17 C20 1.536(2) . ?
C17 C19 1.540(2) . ?
C18 H18A 0.9800 . ?
C18 H18B 0.9800 . ?
C18 H18C 0.9800 . ?
C19 H19A 0.9800 . ?
C19 H19B 0.9800 . ?
C19 H19C 0.9800 . ?
C20 H20A 0.9800 . ?
C20 H20B 0.9800 . ?
C20 H20C 0.9800 . ?
N1 C21 1.411(5) . ?
C21 C22 1.410(6) . ?
C21 C26 1.420(6) . ?
C22 C23 1.394(5) . ?
C22 C27 1.519(5) . ?
C23 C24 1.386(7) . ?
C23 H23A 0.9500 . ?
C24 C25 1.380(7) . ?
C24 H24A 0.9500 . ?
C25 C26 1.392(7) . ?
C25 H25A 0.9500 . ?
C26 C30 1.519(6) . ?
C27 C28 1.530(5) . ?
C27 C29 1.536(5) . ?
C27 H27A 1.0000 . ?
C28 H28A 0.9800 . ?
C28 H28B 0.9800 . ?
C28 H28C 0.9800 . ?
C29 H29A 0.9800 . ?
C29 H29B 0.9800 . ?
C29 H29C 0.9800 . ?
C30 C32 1.525(8) . ?
C30 C31 1.533(8) . ?
C30 H30A 1.0000 . ?
C31 H31A 0.9800 . ?
C31 H31B 0.9800 . ?
C31 H31C 0.9800 . ?
C32 H32A 0.9800 . ?
C32 H32B 0.9800 . ?
C32 H32C 0.9800 . ?
N1' C21' 1.436(11) . ?
C21' C26' 1.407(13) . ?
C21' C22' 1.421(11) . ?
C22' C23' 1.407(10) . ?
C22' C27' 1.518(8) . ?
C23' C24' 1.358(12) . ?
C23' H23B 0.9500 . ?
C24' C25' 1.377(13) . ?
C24' H24B 0.9500 . ?
C25' C26' 1.396(12) . ?
C25' H25B 0.9500 . ?
C26' C30' 1.518(8) . ?
C27' C28' 1.527(8) . ?
C27' C29' 1.542(9) . ?
C27' H27B 1.0000 . ?
C28' H28D 0.9800 . ?
C28' H28E 0.9800 . ?
C28' H28F 0.9800 . ?
C29' H29D 0.9800 . ?
C29' H29E 0.9800 . ?
C29' H29F 0.9800 . ?
C30' C31' 1.518(14) . ?
C30' C32' 1.521(14) . ?
C30' H30B 1.0000 . ?
C31' H31D 0.9800 . ?
C31' H31E 0.9800 . ?
C31' H31F 0.9800 . ?
C32' H32D 0.9800 . ?
C32' H32E 0.9800 . ?
C32' H32F 0.9800 . ?
C33 C38 1.413(2) . ?
C33 C34 1.414(3) . ?
C33 K1 3.0250(17) 4_565 ?
C34 C35 1.395(2) . ?
C34 C39 1.517(3) . ?
C35 C36 1.383(3) . ?
C35 H35A 0.9500 . ?
C36 C37 1.376(3) . ?
C36 H36A 0.9500 . ?
C37 C38 1.400(3) . ?
C37 H37A 0.9500 . ?
C38 C42 1.515(3) . ?
C38 K1 3.3393(18) 4_565 ?
C39 C41 1.517(3) . ?
C39 C40 1.552(4) . ?
C39 H39A 1.0000 . ?
C40 H40A 0.9800 . ?
C40 H40B 0.9800 . ?
C40 H40C 0.9800 . ?
C41 H41A 0.9800 . ?
C41 H41B 0.9800 . ?
C41 H41C 0.9800 . ?
C42 C43 1.528(3) . ?
C42 C44 1.536(3) . ?
C42 H42A 1.0000 . ?
C43 H43A 0.9800 . ?
C43 H43B 0.9800 . ?
C43 H43C 0.9800 . ?
C44 H44A 0.9800 . ?
C44 H44B 0.9800 . ?
C44 H44C 0.9800 . ?
C45 C46 1.466(7) . ?
C45 H45A 0.9800 . ?
C45 H45B 0.9800 . ?
C45 H45C 0.9800 . ?
C46 O1 1.422(5) . ?
C46 H46A 0.9900 . ?
C46 H46B 0.9900 . ?
O1 C47 1.392(5) . ?
C47 C48 1.517(7) . ?
C47 H47A 0.9900 . ?
C47 H47B 0.9900 . ?
C48 H48A 0.9800 . ?
C48 H48B 0.9800 . ?
C48 H48C 0.9800 . ?
C45' C46' 1.536(14) . ?
C45' H45D 0.9800 . ?
C45' H45E 0.9800 . ?
C45' H45F 0.9800 . ?
C46' O1' 1.403(12) . ?
C46' H46C 0.9900 . ?
C46' H46D 0.9900 . ?
O1' C47' 1.369(15) . ?
C47' C48' 1.515(17) . ?
C47' H47C 0.9900 . ?
C47' H47D 0.9900 . ?
C48' H48D 0.9800 . ?
C48' H48E 0.9800 . ?
C48' H48F 0.9800 . ?
C49 C50 1.444(11) . ?
C49 H49A 0.9800 . ?
C49 H49B 0.9800 . ?
C49 H49C 0.9800 . ?
C50 C51 1.3900 . ?
C50 C55 1.3900 . ?
C51 C52 1.3900 . ?
C51 H51A 0.9500 . ?
C52 C53 1.3900 . ?
C52 H52A 0.9500 . ?
C53 C54 1.3900 . ?
C53 H53A 0.9500 . ?
C54 C55 1.3900 . ?
C54 H54A 0.9500 . ?
C55 H55A 0.9500 . ?

loop_
_geom_torsion_atom_site_label_1
_geom_torsion_atom_site_label_2
_geom_torsion_atom_site_label_3
_geom_torsion_atom_site_label_4
_geom_torsion
_geom_torsion_site_symmetry_1
_geom_torsion_site_symmetry_2
_geom_torsion_site_symmetry_3
_geom_torsion_site_symmetry_4
_geom_torsion_publ_flag
O1 K1 N2 C3 69.7(3) . . . . ?
O1' K1 N2 C3 58.5(4) . . . . ?
N3 K1 N2 C3 163.3(4) . . . . ?
N4 K1 N2 C3 -56.5(3) 4_666 . . . ?
C33 K1 N2 C3 -91.7(3) 4_666 . . . ?
C38 K1 N2 C3 -108.2(3) 4_666 . . . ?
O1 K1 N2 N3 -93.61(11) . . . . ?
O1' K1 N2 N3 -104.8(2) . . . . ?
N4 K1 N2 N3 140.15(8) 4_666 . . . ?
C33 K1 N2 N3 104.96(10) 4_666 . . . ?
C38 K1 N2 N3 88.45(9) 4_666 . . . ?
C3 N2 N3 C10 -1.7(2) . . . . ?
K1 N2 N3 C10 170.79(15) . . . . ?
C3 N2 N3 K1 -172.48(17) . . . . ?
O1 K1 N3 C10 -66.1(4) . . . . ?
O1' K1 N3 C10 -71.8(5) . . . . ?
N2 K1 N3 C10 -150.1(5) . . . . ?
N4 K1 N3 C10 146.2(4) 4_666 . . . ?
C33 K1 N3 C10 105.3(4) 4_666 . . . ?
C38 K1 N3 C10 106.7(4) 4_666 . . . ?
O1 K1 N3 N2 83.97(11) . . . . ?
O1' K1 N3 N2 78.3(2) . . . . ?
N4 K1 N3 N2 -63.78(12) 4_666 . . . ?
C33 K1 N3 N2 -104.62(10) 4_666 . . . ?
C38 K1 N3 N2 -103.20(9) 4_666 . . . ?
N1 C1 C2 C3 135.3(6) . . . . ?
N1' C1 C2 C3 135.0(10) . . . . ?
C13 C1 C2 C3 -51.4(2) . . . . ?
N3 N2 C3 C4 -1.3(3) . . . . ?
K1 N2 C3 C4 -161.7(2) . . . . ?
N3 N2 C3 C2 174.24(15) . . . . ?
K1 N2 C3 C2 13.8(4) . . . . ?
C1 C2 C3 N2 114.51(19) . . . . ?
C1 C2 C3 C4 -70.0(2) . . . . ?
N2 C3 C4 C9 2.4(3) . . . . ?
C2 C3 C4 C9 -172.86(16) . . . . ?
N2 C3 C4 C5 -177.62(18) . . . . ?
C2 C3 C4 C5 7.1(3) . . . . ?
C9 C4 C5 C6 -1.2(3) . . . . ?
C3 C4 C5 C6 178.9(2) . . . . ?
C4 C5 C6 C7 1.6(3) . . . . ?
C5 C6 C7 C8 -0.3(3) . . . . ?
C6 C7 C8 C9 -1.4(3) . . . . ?
C5 C4 C9 C8 -0.5(3) . . . . ?
C3 C4 C9 C8 179.48(17) . . . . ?
C5 C4 C9 C10 179.32(17) . . . . ?
C3 C4 C9 C10 -0.7(2) . . . . ?
C7 C8 C9 C4 1.8(3) . . . . ?
C7 C8 C9 C10 -178.06(18) . . . . ?
N2 N3 C10 C11 -175.90(16) . . . . ?
K1 N3 C10 C11 -29.7(5) . . . . ?
N2 N3 C10 C9 3.3(2) . . . . ?
K1 N3 C10 C9 149.5(3) . . . . ?
C4 C9 C10 N3 -2.0(2) . . . . ?
C8 C9 C10 N3 177.78(17) . . . . ?
C4 C9 C10 C11 177.18(16) . . . . ?
C8 C9 C10 C11 -3.0(3) . . . . ?
N3 C10 C11 C12 -1.9(3) . . . . ?
C9 C10 C11 C12 178.96(19) . . . . ?
C33 N4 C12 C11 -4.6(2) . . . . ?
K1 N4 C12 C11 152.40(18) 4_565 . . . ?
C33 N4 C12 C17 175.80(14) . . . . ?
K1 N4 C12 C17 -27.2(3) 4_565 . . . ?
C10 C11 C12 N4 169.9(2) . . . . ?
C10 C11 C12 C17 -10.6(3) . . . . ?
N1 C1 C13 C14 -119.9(5) . . . . ?
N1' C1 C13 C14 -121.4(11) . . . . ?
C2 C1 C13 C14 65.8(2) . . . . ?
N1 C1 C13 C15 -0.3(5) . . . . ?
N1' C1 C13 C15 -1.8(11) . . . . ?
C2 C1 C13 C15 -174.58(17) . . . . ?
N1 C1 C13 C16 119.1(5) . . . . ?
N1' C1 C13 C16 117.6(11) . . . . ?
C2 C1 C13 C16 -55.2(2) . . . . ?
N4 C12 C17 C18 129.06(16) . . . . ?
C11 C12 C17 C18 -50.5(2) . . . . ?
N4 C12 C17 C20 9.4(2) . . . . ?
C11 C12 C17 C20 -170.14(16) . . . . ?
N4 C12 C17 C19 -108.70(17) . . . . ?
C11 C12 C17 C19 71.8(2) . . . . ?
C2 C1 N1 C21 -2.7(11) . . . . ?
C13 C1 N1 C21 -176.4(6) . . . . ?
C1 N1 C21 C22 74.7(12) . . . . ?
C1 N1 C21 C26 -112.3(16) . . . . ?
N1 C21 C22 C23 176.3(6) . . . . ?
C26 C21 C22 C23 3.7(17) . . . . ?
N1 C21 C22 C27 1.3(11) . . . . ?
C26 C21 C22 C27 -171.2(15) . . . . ?
C21 C22 C23 C24 -1.0(8) . . . . ?
C27 C22 C23 C24 173.8(5) . . . . ?
C22 C23 C24 C25 -0.3(11) . . . . ?
C23 C24 C25 C26 -1(2) . . . . ?
C24 C25 C26 C21 4(3) . . . . ?
C24 C25 C26 C30 -171.8(18) . . . . ?
C22 C21 C26 C25 -5(3) . . . . ?
N1 C21 C26 C25 -178.0(16) . . . . ?
C22 C21 C26 C30 170.5(16) . . . . ?
N1 C21 C26 C30 -2(3) . . . . ?
C23 C22 C27 C28 -102.0(5) . . . . ?
C21 C22 C27 C28 72.6(6) . . . . ?
C23 C22 C27 C29 22.5(5) . . . . ?
C21 C22 C27 C29 -162.9(6) . . . . ?
C25 C26 C30 C32 -27(3) . . . . ?
C21 C26 C30 C32 158(2) . . . . ?
C25 C26 C30 C31 95(3) . . . . ?
C21 C26 C30 C31 -81(3) . . . . ?
N1 C1 N1' C21' 167(8) . . . . ?
C2 C1 N1' C21' -15(2) . . . . ?
C13 C1 N1' C21' 172.3(15) . . . . ?
C1 N1' C21' C26' -108(3) . . . . ?
C1 N1' C21' C22' 78(3) . . . . ?
C26' C21' C22' C23' 6(3) . . . . ?
N1' C21' C22' C23' 179.7(14) . . . . ?
C26' C21' C22' C27' -171(3) . . . . ?
N1' C21' C22' C27' 2(2) . . . . ?
C21' C22' C23' C24' -1.6(18) . . . . ?
C27' C22' C23' C24' 176.3(11) . . . . ?
C22' C23' C24' C25' -4(2) . . . . ?
C23' C24' C25' C26' 4(4) . . . . ?
C24' C25' C26' C21' 1(6) . . . . ?
C24' C25' C26' C30' -172(3) . . . . ?
C22' C21' C26' C25' -6(6) . . . . ?
N1' C21' C26' C25' -180(3) . . . . ?
C22' C21' C26' C30' 167(3) . . . . ?
N1' C21' C26' C30' -6(6) . . . . ?
C23' C22' C27' C28' -69.5(10) . . . . ?
C21' C22' C27' C28' 108.3(13) . . . . ?
C23' C22' C27' C29' 52.5(10) . . . . ?
C21' C22' C27' C29' -129.7(12) . . . . ?
C25' C26' C30' C31' 97(6) . . . . ?
C21' C26' C30' C31' -77(6) . . . . ?
C25' C26' C30' C32' -32(6) . . . . ?
C21' C26' C30' C32' 154(4) . . . . ?
C12 N4 C33 C38 93.4(2) . . . . ?
K1 N4 C33 C38 -76.05(14) 4_565 . . . ?
C12 N4 C33 C34 -94.9(2) . . . . ?
K1 N4 C33 C34 95.66(14) 4_565 . . . ?
C12 N4 C33 K1 169.41(16) . . . 4_565 ?
C38 C33 C34 C35 1.9(3) . . . . ?
N4 C33 C34 C35 -169.84(16) . . . . ?
K1 C33 C34 C35 -97.35(16) 4_565 . . . ?
C38 C33 C34 C39 -174.74(17) . . . . ?
N4 C33 C34 C39 13.5(3) . . . . ?
K1 C33 C34 C39 86.03(18) 4_565 . . . ?
C33 C34 C35 C36 -0.9(3) . . . . ?
C39 C34 C35 C36 175.74(19) . . . . ?
C34 C35 C36 C37 -0.9(3) . . . . ?
C35 C36 C37 C38 1.7(3) . . . . ?
C36 C37 C38 C33 -0.7(3) . . . . ?
C36 C37 C38 C42 -178.39(17) . . . . ?
C36 C37 C38 K1 73.44(19) . . . 4_565 ?
C34 C33 C38 C37 -1.1(2) . . . . ?
N4 C33 C38 C37 170.57(15) . . . . ?
K1 C33 C38 C37 106.89(15) 4_565 . . . ?
C34 C33 C38 C42 176.53(17) . . . . ?
N4 C33 C38 C42 -11.8(2) . . . . ?
K1 C33 C38 C42 -75.49(16) 4_565 . . . ?
C34 C33 C38 K1 -107.98(16) . . . 4_565 ?
N4 C33 C38 K1 63.68(13) . . . 4_565 ?
C35 C34 C39 C41 37.0(3) . . . . ?
C33 C34 C39 C41 -146.5(2) . . . . ?
C35 C34 C39 C40 -85.4(2) . . . . ?
C33 C34 C39 C40 91.2(2) . . . . ?
C37 C38 C42 C43 -57.2(2) . . . . ?
C33 C38 C42 C43 125.19(18) . . . . ?
K1 C38 C42 C43 63.86(16) 4_565 . . . ?
C37 C38 C42 C44 64.3(2) . . . . ?
C33 C38 C42 C44 -113.3(2) . . . . ?
K1 C38 C42 C44 -174.67(17) 4_565 . . . ?
C45 C46 O1 C47 72.8(7) . . . . ?
C45 C46 O1 K1 -91.0(4) . . . . ?
O1' K1 O1 C47 -35.5(10) . . . . ?
N2 K1 O1 C47 -162.9(6) . . . . ?
N3 K1 O1 C47 168.1(6) . . . . ?
N4 K1 O1 C47 -33.2(6) 4_666 . . . ?
C33 K1 O1 C47 -2.8(6) 4_666 . . . ?
C38 K1 O1 C47 10.9(7) 4_666 . . . ?
O1' K1 O1 C46 126.8(10) . . . . ?
N2 K1 O1 C46 -0.7(4) . . . . ?
N3 K1 O1 C46 -29.7(4) . . . . ?
N4 K1 O1 C46 129.0(4) 4_666 . . . ?
C33 K1 O1 C46 159.5(3) 4_666 . . . ?
C38 K1 O1 C46 173.1(3) 4_666 . . . ?
C46 O1 C47 C48 171.3(6) . . . . ?
K1 O1 C47 C48 -24.9(9) . . . . ?
C45' C46' O1' C47' -96(2) . . . . ?
C45' C46' O1' K1 76.1(12) . . . . ?
O1 K1 O1' C47' 106(2) . . . . ?
N2 K1 O1' C47' 158(2) . . . . ?
N3 K1 O1' C47' 130(2) . . . . ?
N4 K1 O1' C47' -72(2) 4_666 . . . ?
C33 K1 O1' C47' -48(2) 4_666 . . . ?
C38 K1 O1' C47' -47(2) 4_666 . . . ?
O1 K1 O1' C46' -64.4(10) . . . . ?
N2 K1 O1' C46' -12.2(9) . . . . ?
N3 K1 O1' C46' -40.5(9) . . . . ?
N4 K1 O1' C46' 117.6(9) 4_666 . . . ?
C33 K1 O1' C46' 142.0(8) 4_666 . . . ?
C38 K1 O1' C46' 142.3(8) 4_666 . . . ?
C46' O1' C47' C48' 171(2) . . . . ?
K1 O1' C47' C48' 0(3) . . . . ?
C55 C50 C51 C52 0.0 . . . . ?
C49 C50 C51 C52 178.7(10) . . . . ?
C50 C51 C52 C53 0.0 . . . . ?
C51 C52 C53 C54 0.0 . . . . ?
C52 C53 C54 C55 0.0 . . . . ?
C53 C54 C55 C50 0.0 . . . . ?
C51 C50 C55 C54 0.0 . . . . ?
C49 C50 C55 C54 -178.5(12) . . . . ?
